data_2103163
loop_
_publ_author_name
'Marsh, Richard E.'
'Kapon, Moshe'
'Hu, Shengzhi'
'Herbstein, Frank H.'

_publ_section_title
;
 Some 60 new space-group corrections
;
_journal_issue 1
_journal_name_full 'Acta Crystallographica Section B'
_journal_page_first 62
_journal_page_last 77
_journal_paper_doi 10.1107/S0108768101017128
_journal_volume 58
_journal_year 2002
_chemical_formula_moiety '(C42 H70 O35)2 (C14 H26 O2) 14.9(H2 O)'
_chemical_formula_sum 'C98 H195.8 O86.9'
_chemical_name_systematic '(?-cyclodextrin)2. [(Z)-tetradec-7-enoic acid]. 14.9H2O.'
_space_group_IT_number 5
_symmetry_cell_setting monoclinic
_symmetry_space_group_name_Hall 'C 2y'
_symmetry_space_group_name_H-M 'C 1 2 1'
_cell_angle_alpha 90.00
_cell_angle_beta 108.90
_cell_angle_gamma 90.00
_cell_length_a 19.316
_cell_length_b 24.564
_cell_length_c 15.935
_cell_volume 7153.172
_cod_data_source_file bm0047.cif
_cod_data_source_block CSD_CIF_Table_2S
_cod_original_sg_symbol_H-M ' C2  '
_cod_original_formula_sum ' (C42H70O35)2.(C14H26O2).14.9H2O '
_cod_database_code 2103163

loop_
_symmetry_equiv_pos_as_xyz
x,y,z
-x,y,-z
1/2+x,1/2+y,z
1/2-x,1/2+y,-z

loop_
_atom_site_label
_atom_site_fract_x
_atom_site_fract_y
_atom_site_fract_z
_atom_site_occupancy
_atom_site_type_symbol
_atom_site_attached_hydrogens
CA11 .0564 .1932 .2534 1.00 C ?
CA21 .0950 .1989 .1858 1.00 C ?
OA21 .0438 .2099 .1014 1.00 O ?
CA31 .1387 .1471 .1836 1.00 C ?
OA31 .1800 .1552 .1237 1.00 O ?
CA41 .1902 .1368 .2754 1.00 C ?
CA51 .1473 .1316 .3410 1.00 C ?
OA41 .2280 .0868 .2726 1.00 O ?
OA51 .1059 .1806 .3388 1.00 O ?
CA61 .1936 .1232 .4355 1.00 C ?
OA61 .2405 .1649 .4692 1.00 O ?
CA12 .3054 .0864 .3092 1.00 C ?
CA22 .3344 .0634 .2402 1.00 C ?
OA22 .3138 .0965 .1629 1.00 O ?
CA32 .3112 .0048 .2212 1.00 C ?
OA32 .3432 -.0184 .1580 1.00 O ?
CA42 .3347 -.0269 .3061 1.00 C ?
CA52 .3058 -.0029 .3722 1.00 C ?
OA42 .3055 -.0823 .2844 1.00 O ?
OA52 .3283 .0533 .3864 1.00 O ?
CA62 .3302 -.0290 .4620 1.00 C ?
OA62 .4032 -.0312 .4985 1.00 O ?
CA13 .3537 -.1266 .3086 1.00 C ?
CA23 .3376 -.1636 .2263 1.00 C ?
OA23 .3509 -.1348 .1564 1.00 O ?
CA33 .2600 -.1832 .2015 1.00 C ?
OA33 .2447 -.2205 .1296 1.00 O ?
CA43 .2494 -.2127 .2806 1.00 C ?
CA53 .2718 -.1771 .3637 1.00 C ?
OA43 .1720 -.2250 .2554 1.00 O ?
OA53 .3447 -.1564 .3802 1.00 O ?
CA63 .2736 -.2062 .4462 1.00 C ?
OA63 .3248 -.2512 .4649 1.00 O ?
CA14 .1520 -.2784 .2705 1.00 C ?
CA24 .1009 -.3003 .1840 1.00 C ?
OA24 .1350 -.2998 .1184 1.00 O ?
CA34 .0291 -.2691 .1569 1.00 C ?
OA34 -.0210 -.2922 .0770 1.00 O ?
CA44 -.0038 -.2696 .2300 1.00 C ?
CA54 .0502 -.2470 .3124 1.00 C ?
OA44 -.0692 -.2375 .2036 1.00 O ?
OA54 .1170 -.2786 .3372 1.00 O ?
CA64 .0230 -.2480 .3922 1.00 C ?
OA64 .0038 -.3012 .4080 1.00 O ?
CA15 -.1338 -.2618 .2079 1.00 C ?
CA25 -.1933 -.2527 .1204 1.00 C ?
OA25 -.1723 -.2770 .0491 1.00 O ?
CA35 -.2082 -.1930 .1041 1.00 C ?
OA35 -.2670 -.1837 .0240 1.00 O ?
CA45 -.2289 -.1698 .1819 1.00 C ?
CA55 -.1700 -.1824 .2696 1.00 C ?
OA45 -.2342 -.1122 .1686 1.00 O ?
OA55 -.1552 -.2398 .2774 1.00 O ?
CA65 -.1942 -.1687 .3485 1.00 C ?
OA65 -.2562 .2010 .3482 1.00 O ?
CA16 -.2999 -.0856 .1722 1.00 C ?
CA26 -.3272 -.0508 .0894 1.00 C ?
OA26 -.3428 -.0829 .0106 1.00 O ?
CA36 -.2741 -.0056 .0904 1.00 C ?
OA36 -.3029 .0288 .0155 1.00 O ?
CA46 -.2591 .0274 .1753 1.00 C ?
CA56 -.2333 -.0093 .2568 1.00 C ?
OA46 -.2016 .0651 .1784 1.00 O ?
OA56 -.2852 -.0540 .2478 1.00 O ?
CA66 -.2292 .0191 .3402 1.00 C ?
OA66 -.3038 .0384 .3332 1.00 O ?
CA17 -.2145 .1219 .1871 1.00 C ?
CA27 -.1975 .1514 .1125 1.00 C ?
OA27 -.2443 .1339 .0285 1.00 O ?
CA37 -.1192 .1447 .1226 1.00 C ?
OA37 -.1007 .1752 .0546 1.00 O ?
CA47 -.0729 .1645 .2128 1.00 C ?
CA57 -.0940 .1370 .2860 1.00 C ?
OA47 .0027 .1507 .2250 1.00 O ?
OA57 -.1724 .1413 .2688 1.00 O ?
CA67 -.0576 .1606 .3782 1.00 C ?
OA67 -.0694 .2187 .3785 1.00 O ?
O61A1 .3565 .2020 .4363 .40 O ?
O61A2 .3720 .1112 -.4300 .35 O ?
O62A1 -.0794 .4498 -.3218 .52 O ?
O64A -.4738 .1022 .3482 .13 O ?
O65A .1035 .3398 .2994 .80 O ?
O67A .0462 .2924 .4208 1.0 O ?
O21A1 .0884 .2944 .0240 1.0 O ?
O22A .4331 .1000 .1064 .31 O ?
O23A -.0193 .3236 .1570 .59 O ?
O24A -.4155 .1007 .0463 .51 O ?
O26A1 .5220 -.0531 -.0903 .25 O ?
O26A2 .5046 -.0910 -.0362 .31 O ?
W1 .4778 .0112 -.1723 .17 O 2
O32A -.5170 -.0256 .1396 .26 O ?
O62A2 .0 .3833 .5 1.0 O ?
O21A2 -.0473 -.4013 .1464 .26 O ?
O23B2 .5065 -.1564 -.1345 .27 O ?
O62B2 .0901 -.4387 -.5012 .37 O ?
O1A -.060 -.078 -.474 1.00 O ?
O2A -.043 .007 -.448 1.00 O ?
C1A -.062 -.038 -.428 1.00 C ?
C2A -.090 -.043 -.350 1.00 C ?
C3A -.030 -.069 -.278 1.00 C ?
C4A -.009 -.038 -.192 1.00 C ?
C5A .023 -.076 -.115 1.00 C ?
C6A -.037 -.112 -.100 1.00 C ?
C7A -.098 -.075 -.090 1.00 C ?
C8A -.100 -.063 -.010 1.00 C ?
C9A -.051 -.093 .069 1.00 C ?
C10A -.020 -.072 .143 1.00 C ?
C11A .002 -.040 .210 1.00 C ?
C12A .050 -.070 .294 1.00 C ?
C13A .088 -.031 .366 1.00 C ?
C14A .119 -.062 .452 1.00 C ?

loop_
_atom_type_symbol
C
O
